data_4300296
loop_
_publ_author_name
'Yin, Ping'
'Gao, Song'
'Wang, Zhe-Ming'
'Yan, Chun-Hua'
'Zheng, Li-Min'
'Xin, Xin-Quan'

_publ_section_title
;
 Field-Induced Magnetic Transitions in Metal Phosphonates with Ladderlike
 Chain Structures: (NH3C6H4NH3)M2(hedpH)2&#x00B7;H2O [M = Fe, Co, Mn, Zn;
 hedp = C(CH3)(OH)(PO3)2]
;
_journal_coden_ASTM INOCAJ
_journal_issue 8
_journal_name_full 'Inorganic Chemistry'
_journal_page_first 2761
_journal_page_last 2765
_journal_paper_doi 10.1021/ic048437l
_journal_volume 44
_journal_year 2005
_chemical_formula_sum 'C10 H22 Mn2 N2 O15 P4'
_chemical_formula_weight 644.06
_space_group_IT_number 2
_symmetry_cell_setting triclinic
_symmetry_space_group_name_Hall '-P 1'
_symmetry_space_group_name_H-M 'P -1'
_cell_angle_alpha 87.8985(13)
_cell_angle_beta 89.9113(13)
_cell_angle_gamma 77.536(2)
_cell_formula_units_Z 2
_cell_length_a 5.6083(2)
_cell_length_b 12.4098(4)
_cell_length_c 15.5105(7)
_cell_measurement_temperature 293(2)
_cell_volume 1053.33(7)
_diffrn_ambient_temperature 293(2)
_exptl_crystal_density_diffrn 2.031
_cod_duplicate_entry 4300833
_cod_database_code 4300296

loop_
_symmetry_equiv_pos_as_xyz
'x, y, z'
'-x, -y, -z'

loop_
_atom_site_label
_atom_site_type_symbol
_atom_site_fract_x
_atom_site_fract_y
_atom_site_fract_z
_atom_site_U_iso_or_equiv
_atom_site_adp_type
_atom_site_occupancy
_atom_site_symmetry_multiplicity
_atom_site_calc_flag
_atom_site_refinement_flags
_atom_site_disorder_assembly
_atom_site_disorder_group
Mn1 Mn 1.31564(10) 0.52430(5) 0.09169(4) 0.01789(18) Uani 1 1 d . . .
Mn2 Mn 0.15531(9) 0.03850(5) 0.40866(4) 0.01617(17) Uani 1 1 d . . .
P1 P 0.88756(16) 0.37446(8) 0.10877(7) 0.0149(2) Uani 1 1 d . . .
P2 P 0.75827(17) 0.60017(8) 0.18684(7) 0.0180(3) Uani 1 1 d . . .
P3 P 0.72702(16) -0.10735(8) 0.38827(7) 0.0148(2) Uani 1 1 d . . .
P4 P 0.62788(17) 0.13170(8) 0.32507(7) 0.0165(3) Uani 1 1 d . . .
O1 O 1.1433(4) 0.3898(2) 0.08816(17) 0.0197(6) Uani 1 1 d . . .
O1W O 0.1941(6) 0.8004(3) 0.2056(3) 0.0578(11) Uani 1 1 d G . .
H1WA H 0.1187 0.7639 0.1683 0.081 Uiso 1 1 d G . .
H1WB H 0.2434 0.7615 0.2555 0.081 Uiso 1 1 d G . .
O2 O 0.6967(4) 0.4245(2) 0.03999(16) 0.0178(6) Uani 1 1 d . . .
O3 O 0.8809(4) 0.2535(2) 0.12760(17) 0.0203(6) Uani 1 1 d . . .
O4 O 1.0030(4) 0.6187(2) 0.15646(18) 0.0239(7) Uani 1 1 d . . .
O5 O 0.5491(4) 0.6366(2) 0.12331(17) 0.0208(6) Uani 1 1 d . . .
O6 O 0.6792(5) 0.6538(2) 0.2729(2) 0.0333(8) Uani 1 1 d . . .
H6 H 0.749(8) 0.693(4) 0.293(3) 0.047 Uiso 1 1 d . . .
O7 O 0.5245(4) 0.4426(2) 0.21700(18) 0.0204(6) Uani 1 1 d D . .
H7 H 0.535(7) 0.3722(13) 0.234(2) 0.029 Uiso 1 1 d D . .
O8 O 0.4598(4) -0.0995(2) 0.40828(17) 0.0199(6) Uani 1 1 d . . .
O9 O 0.8762(4) -0.0690(2) 0.45845(16) 0.0172(6) Uani 1 1 d . . .
O10 O 0.8531(4) -0.2250(2) 0.36510(17) 0.0206(6) Uani 1 1 d . . .
O11 O 0.3821(4) 0.1429(2) 0.36511(17) 0.0217(6) Uani 1 1 d . . .
O12 O 0.8232(4) 0.1635(2) 0.38000(17) 0.0193(6) Uani 1 1 d . . .
O13 O 0.5908(5) 0.2029(2) 0.23849(18) 0.0225(7) Uani 1 1 d . . .
H13 H 0.727(7) 0.207(3) 0.202(3) 0.031 Uiso 1 1 d . . .
O14 O 1.0103(4) -0.0175(2) 0.28430(17) 0.0187(6) Uani 1 1 d D . .
H14 H 1.080(6) -0.0853(15) 0.267(2) 0.026 Uiso 1 1 d D . .
N1 N 0.7225(7) 0.2751(3) 0.5316(3) 0.0229(9) Uani 1 1 d . . .
H11 H 0.862(7) 0.266(3) 0.565(3) 0.032 Uiso 1 1 d . . .
H12 H 0.759(7) 0.253(4) 0.486(3) 0.032 Uiso 1 1 d . . .
H13 H 0.634(7) 0.228(3) 0.561(3) 0.032 Uiso 1 1 d . . .
N2 N 0.5066(6) 0.7742(3) -0.0195(3) 0.0213(8) Uani 1 1 d . . .
H21 H 0.521(6) 0.735(3) 0.039(3) 0.030 Uiso 1 1 d . . .
H22 H 0.364(7) 0.770(3) -0.049(3) 0.030 Uiso 1 1 d . . .
H23 H 0.638(7) 0.739(3) -0.051(3) 0.030 Uiso 1 1 d . . .
C1 C 0.7820(6) 0.4505(3) 0.2056(2) 0.0166(9) Uani 1 1 d . . .
C2 C 0.9348(7) 0.4070(3) 0.2859(3) 0.0248(10) Uani 1 1 d . . .
H2A H 0.8695 0.4493 0.3344 0.037 Uiso 1 1 calc R . .
H2B H 1.1005 0.4133 0.2766 0.037 Uiso 1 1 calc R . .
H2C H 0.9303 0.3308 0.2971 0.037 Uiso 1 1 calc R . .
C3 C 0.7502(6) -0.0126(3) 0.2966(2) 0.0160(9) Uani 1 1 d . . .
C4 C 0.6335(6) -0.0420(3) 0.2144(2) 0.0217(10) Uani 1 1 d . . .
H4A H 0.7029 -0.1173 0.2015 0.033 Uiso 1 1 calc R . .
H4B H 0.6636 0.0058 0.1674 0.033 Uiso 1 1 calc R . .
H4C H 0.4607 -0.0329 0.2225 0.033 Uiso 1 1 calc R . .
C11 C 0.6057(7) 0.3918(3) 0.5164(3) 0.0188(9) Uani 1 1 d . . .
C12 C 0.7006(8) 0.4717(4) 0.5538(3) 0.0338(12) Uani 1 1 d . . .
H12A H 0.844(8) 0.445(4) 0.588(3) 0.051 Uiso 1 1 d . . .
C13 C 0.4057(8) 0.4184(4) 0.4630(3) 0.0330(12) Uani 1 1 d . . .
H13A H 0.344(7) 0.364(4) 0.434(3) 0.050 Uiso 1 1 d . . .
C14 C 0.5047(7) 0.8906(3) -0.0086(2) 0.0176(9) Uani 1 1 d . . .
C15 C 0.6971(7) 0.9339(3) -0.0404(3) 0.0221(10) Uani 1 1 d . . .
H15A H 0.839(7) 0.885(3) -0.066(3) 0.033 Uiso 1 1 d . . .
C16 C 0.6912(7) 1.0446(3) -0.0309(3) 0.0227(10) Uani 1 1 d . . .
H16A H 0.813(7) 1.080(3) -0.054(3) 0.034 Uiso 1 1 d . . .

loop_
_atom_site_aniso_label
_atom_site_aniso_U_11
_atom_site_aniso_U_22
_atom_site_aniso_U_33
_atom_site_aniso_U_23
_atom_site_aniso_U_13
_atom_site_aniso_U_12
Mn1 0.0153(3) 0.0190(4) 0.0210(4) -0.0022(3) 0.0008(3) -0.0070(3)
Mn2 0.0134(3) 0.0177(3) 0.0177(4) -0.0021(3) 0.0006(2) -0.0040(3)
P1 0.0137(5) 0.0141(5) 0.0180(6) -0.0032(5) 0.0016(4) -0.0050(4)
P2 0.0147(5) 0.0174(6) 0.0229(7) -0.0062(5) 0.0018(4) -0.0050(4)
P3 0.0122(5) 0.0149(6) 0.0177(6) -0.0017(5) -0.0011(4) -0.0038(4)
P4 0.0136(5) 0.0160(6) 0.0200(6) 0.0007(5) 0.0005(4) -0.0036(4)
O1 0.0130(13) 0.0215(15) 0.0265(17) -0.0059(13) 0.0032(11) -0.0073(12)
O1W 0.041(2) 0.041(2) 0.097(3) -0.039(2) 0.024(2) -0.0167(19)
O2 0.0164(13) 0.0196(15) 0.0167(16) -0.0028(12) -0.0019(11) -0.0021(12)
O3 0.0209(14) 0.0146(14) 0.0269(17) -0.0019(13) 0.0039(12) -0.0069(12)
O4 0.0170(14) 0.0208(16) 0.0368(19) -0.0060(14) 0.0037(12) -0.0095(12)
O5 0.0165(13) 0.0190(15) 0.0271(18) 0.0005(13) -0.0045(12) -0.0043(12)
O6 0.0346(18) 0.039(2) 0.033(2) -0.0244(16) 0.0087(14) -0.0193(15)
O7 0.0148(13) 0.0209(15) 0.0271(18) 0.0000(14) 0.0037(12) -0.0074(13)
O8 0.0144(13) 0.0200(15) 0.0259(18) 0.0023(13) 0.0026(11) -0.0059(12)
O9 0.0156(13) 0.0209(15) 0.0160(16) -0.0047(12) -0.0033(11) -0.0050(12)
O10 0.0197(14) 0.0139(14) 0.0269(18) -0.0061(13) -0.0052(12) 0.0002(12)
O11 0.0165(13) 0.0193(15) 0.0296(18) -0.0005(13) 0.0052(12) -0.0048(12)
O12 0.0167(14) 0.0177(15) 0.0240(17) -0.0032(13) -0.0021(11) -0.0042(12)
O13 0.0197(14) 0.0249(16) 0.0224(18) 0.0084(13) 0.0013(12) -0.0053(13)
O14 0.0110(13) 0.0227(16) 0.0226(17) -0.0053(13) 0.0033(11) -0.0033(12)
N1 0.025(2) 0.014(2) 0.028(3) 0.0001(18) -0.0014(18) -0.0022(17)
N2 0.0225(19) 0.016(2) 0.025(2) -0.0026(17) -0.0022(16) -0.0029(16)
C1 0.0111(18) 0.022(2) 0.019(2) -0.0019(18) 0.0006(16) -0.0080(17)
C2 0.025(2) 0.032(3) 0.020(3) 0.000(2) -0.0013(18) -0.011(2)
C3 0.0085(18) 0.023(2) 0.017(2) -0.0041(18) 0.0009(16) -0.0037(17)
C4 0.020(2) 0.029(2) 0.018(2) -0.002(2) -0.0068(17) -0.0095(19)
C11 0.018(2) 0.013(2) 0.024(3) -0.0023(19) 0.0033(17) -0.0012(17)
C12 0.026(2) 0.022(3) 0.052(4) -0.002(2) -0.019(2) -0.001(2)
C13 0.035(3) 0.017(3) 0.045(3) -0.003(2) -0.020(2) -0.002(2)
C14 0.023(2) 0.014(2) 0.016(2) -0.0017(18) -0.0042(17) -0.0028(18)
C15 0.018(2) 0.021(2) 0.026(3) -0.005(2) 0.0029(18) -0.0003(19)
C16 0.023(2) 0.019(2) 0.029(3) -0.003(2) 0.0028(19) -0.0086(19)

loop_
_geom_bond_atom_site_label_1
_geom_bond_atom_site_label_2
_geom_bond_distance
_geom_bond_site_symmetry_2
_geom_bond_publ_flag
Mn1 O1 2.104(2) . ?
Mn1 O2 2.113(3) 2_765 ?
Mn1 O4 2.156(2) . ?
Mn1 O5 2.176(2) 1_655 ?
Mn1 O7 2.351(3) 1_655 ?
Mn1 O2 2.381(2) 1_655 ?
Mn2 O11 2.096(2) . ?
Mn2 O9 2.110(2) 2_656 ?
Mn2 O8 2.141(2) . ?
Mn2 O12 2.186(2) 1_455 ?
Mn2 O14 2.283(3) 1_455 ?
Mn2 O9 2.377(2) 1_455 ?
P1 O1 1.519(2) . ?
P1 O3 1.527(3) . ?
P1 O2 1.529(3) . ?
P1 C1 1.832(4) . ?
P2 O4 1.512(2) . ?
P2 O5 1.515(3) . ?
P2 O6 1.535(3) . ?
P2 C1 1.845(4) . ?
P3 O8 1.513(2) . ?
P3 O9 1.524(2) . ?
P3 O10 1.534(3) . ?
P3 C3 1.834(4) . ?
P4 O11 1.492(2) . ?
P4 O12 1.515(2) . ?
P4 O13 1.569(3) . ?
P4 C3 1.844(4) . ?
O2 Mn1 2.113(3) 2_765 ?
O2 Mn1 2.381(2) 1_455 ?
O5 Mn1 2.176(2) 1_455 ?
O7 C1 1.479(4) . ?
O7 Mn1 2.351(3) 1_455 ?
O9 Mn2 2.110(2) 2_656 ?
O9 Mn2 2.377(2) 1_655 ?
O12 Mn2 2.186(2) 1_655 ?
O14 C3 1.459(4) . ?
O14 Mn2 2.283(3) 1_655 ?
N1 C11 1.465(5) . ?
N2 C14 1.459(5) . ?
C1 C2 1.527(5) . ?
C3 C4 1.525(5) . ?
C11 C13 1.369(5) . ?
C11 C12 1.369(5) . ?
C12 C13 1.381(6) 2_666 ?
C13 C12 1.381(6) 2_666 ?
C14 C16 1.371(5) 2_675 ?
C14 C15 1.387(5) . ?
C15 C16 1.381(5) . ?
C16 C14 1.371(5) 2_675 ?
